data_7109865
loop_
_publ_author_name
'Amer Baniodeh'
'Valeriu Mereacre'
'Nicola Magnani'
'Yanhua Lan'
'Juliusz A. Wolny'
'Volker Schunemann'
'Christopher E. Anson'
'Annie K. Powell'

_publ_section_title
;
 Para versus meta ligand substituents as a means of directing magnetic
 anisotropy in Fe2Dy2 coordination clusters
;
_journal_name_full Chem.Commun.
_journal_page_first 9666
_journal_paper_doi 10.1039/c3cc45695a
_journal_volume 49
_journal_year 2013
_chemical_formula_moiety 'C60 H70 Dy2 Fe2 N2 O20, 2(C8 H8 O2), 2(C2 H3 N)'
_chemical_formula_sum 'C80 H92 Dy2 Fe2 N4 O24'
_chemical_formula_weight 1930.28
_chemical_name_systematic
;
?
;
_space_group_IT_number 2
_symmetry_cell_setting triclinic
_symmetry_space_group_name_Hall '-P 1'
_symmetry_space_group_name_H-M 'P -1'
_atom_sites_solution_hydrogens geom
_atom_sites_solution_primary direct
_atom_sites_solution_secondary difmap
_audit_creation_method SHELXL-97
_cell_angle_alpha 61.979(6)
_cell_angle_beta 87.646(7)
_cell_angle_gamma 80.384(7)
_cell_formula_units_Z 1
_cell_length_a 11.5412(10)
_cell_length_b 14.2757(13)
_cell_length_c 14.4870(12)
_cell_measurement_reflns_used 19893
_cell_measurement_temperature 200(2)
_cell_measurement_theta_max 28.41
_cell_measurement_theta_min 1.59
_cell_volume 2075.5(3)
_computing_cell_refinement 'X-Area 1.38 (Stoe & Cie GmbH, 2006)'
_computing_data_collection 'WinXpose 1.6.8 (Stoe & Cie GmbH, 2004)'
_computing_data_reduction 'X-Area 1.38 (Stoe & Cie GmbH, 2006)'
_computing_molecular_graphics 'Diamond 2.1 (Crystal Impact, 1998)'
_computing_publication_material 'SHELXTL 6.14 (BrukerAXS Inc., 2003)'
_computing_structure_refinement 'SHELXTL 6.14 (BrukerAXS Inc., 2003)'
_computing_structure_solution 'SHELXTL 6.14 (BrukerAXS Inc., 2003)'
_diffrn_ambient_temperature 200(2)
_diffrn_detector_area_resol_mean 6.667
_diffrn_measured_fraction_theta_full 0.999
_diffrn_measured_fraction_theta_max 0.999
_diffrn_measurement_device_type 'Stoe IPDS II'
_diffrn_measurement_method 'area detector'
_diffrn_radiation_monochromator graphite
_diffrn_radiation_source 'fine-focus sealed tube'
_diffrn_radiation_type MoK\a
_diffrn_radiation_wavelength 0.71073
_diffrn_reflns_av_R_equivalents 0.0428
_diffrn_reflns_av_sigmaI/netI 0.0416
_diffrn_reflns_limit_h_max 14
_diffrn_reflns_limit_h_min -14
_diffrn_reflns_limit_k_max 17
_diffrn_reflns_limit_k_min -17
_diffrn_reflns_limit_l_max 18
_diffrn_reflns_limit_l_min -18
_diffrn_reflns_number 24227
_diffrn_reflns_theta_full 26.00
_diffrn_reflns_theta_max 26.37
_diffrn_reflns_theta_min 2.22
_exptl_absorpt_coefficient_mu 2.198
_exptl_absorpt_correction_T_max 0.654
_exptl_absorpt_correction_T_min 0.516
_exptl_absorpt_correction_type multi-scan
_exptl_absorpt_process_details
;
XPREP in SHELXTL 6.14 (BrukerAXS Inc., 2003)
;
_exptl_crystal_colour colourless
_exptl_crystal_density_diffrn 1.544
_exptl_crystal_density_method 'not measured'
_exptl_crystal_description block
_exptl_crystal_F_000 976
_exptl_crystal_size_max 0.26
_exptl_crystal_size_mid 0.21
_exptl_crystal_size_min 0.18
_refine_diff_density_max 0.498
_refine_diff_density_min -2.104
_refine_diff_density_rms 0.146
_refine_ls_extinction_method none
_refine_ls_goodness_of_fit_ref 0.999
_refine_ls_hydrogen_treatment mixed
_refine_ls_matrix_type full
_refine_ls_number_parameters 517
_refine_ls_number_reflns 8476
_refine_ls_number_restraints 2
_refine_ls_restrained_S_all 0.999
_refine_ls_R_factor_all 0.0458
_refine_ls_R_factor_gt 0.0400
_refine_ls_shift/su_max 0.002
_refine_ls_shift/su_mean 0.000
_refine_ls_structure_factor_coef Fsqd
_refine_ls_weighting_details 'calc w=1/[\s^2^(Fo^2^)+(0.0708P)^2^+0.0000P] where P=(Fo^2^+2Fc^2^)/3'
_refine_ls_weighting_scheme calc
_refine_ls_wR_factor_gt 0.0956
_refine_ls_wR_factor_ref 0.0972
_reflns_number_gt 7303
_reflns_number_total 8476
_reflns_threshold_expression >2sigma(I)
_cod_data_source_file c3cc45695a.txt
_cod_data_source_block ampt16dyx
_cod_database_code 7109865

loop_
_symmetry_equiv_pos_as_xyz
'x, y, z'
'-x, -y, -z'

loop_
_atom_site_label
_atom_site_type_symbol
_atom_site_fract_x
_atom_site_fract_y
_atom_site_fract_z
_atom_site_U_iso_or_equiv
_atom_site_adp_type
_atom_site_occupancy
_atom_site_symmetry_multiplicity
_atom_site_calc_flag
_atom_site_refinement_flags
Dy1 Dy 0.565146(15) 0.479869(14) 0.708675(14) 0.02411(7) Uani 1 1 d .
Fe1 Fe 0.43405(4) 0.62281(4) 0.46244(4) 0.02479(12) Uani 1 1 d .
O1 O 0.5896(2) 0.5198(2) 0.5305(2) 0.0238(5) Uani 1 1 d D
H1 H 0.649(3) 0.550(4) 0.500(3) 0.029 Uiso 1 1 d D
N1 N 0.3780(3) 0.4060(3) 0.8052(3) 0.0302(7) Uani 1 1 d .
C1 C 0.2703(4) 0.4649(3) 0.7362(3) 0.0334(9) Uani 1 1 d .
H1A H 0.2032 0.4692 0.7796 0.040 Uiso 1 1 calc R
H1B H 0.2522 0.4243 0.7004 0.040 Uiso 1 1 calc R
C2 C 0.2845(3) 0.5784(3) 0.6543(3) 0.0295(8) Uani 1 1 d .
H2A H 0.2201 0.6085 0.6000 0.035 Uiso 1 1 calc R
H2B H 0.2802 0.6255 0.6877 0.035 Uiso 1 1 calc R
O2 O 0.3935(2) 0.5756(2) 0.6079(2) 0.0273(6) Uani 1 1 d .
C3 C 0.3995(4) 0.2907(3) 0.8300(3) 0.0335(9) Uani 1 1 d .
H3A H 0.3277 0.2591 0.8579 0.040 Uiso 1 1 calc R
H3B H 0.4638 0.2506 0.8843 0.040 Uiso 1 1 calc R
C4 C 0.4327(4) 0.2803(3) 0.7323(3) 0.0319(8) Uani 1 1 d .
H4A H 0.4614 0.2038 0.7517 0.038 Uiso 1 1 calc R
H4B H 0.3625 0.3057 0.6844 0.038 Uiso 1 1 calc R
O3 O 0.5208(2) 0.3416(2) 0.6816(2) 0.0273(5) Uani 1 1 d .
C5 C 0.3721(4) 0.4139(4) 0.9031(3) 0.0347(9) Uani 1 1 d .
H5A H 0.4381 0.3631 0.9516 0.042 Uiso 1 1 calc R
H5B H 0.2976 0.3932 0.9369 0.042 Uiso 1 1 calc R
C6 C 0.3787(4) 0.5271(4) 0.8822(4) 0.0353(9) Uani 1 1 d .
H6A H 0.3028 0.5751 0.8512 0.042 Uiso 1 1 calc R
H6B H 0.3963 0.5277 0.9482 0.042 Uiso 1 1 calc R
O4 O 0.4715(3) 0.5629(3) 0.8103(2) 0.0349(6) Uani 1 1 d D
H4 H 0.507(4) 0.607(4) 0.829(4) 0.042 Uiso 1 1 d D
O5 O 0.5074(2) 0.7420(2) 0.4588(2) 0.0303(6) Uani 1 1 d .
O6 O 0.6084(2) 0.6577(2) 0.6147(2) 0.0307(6) Uani 1 1 d .
C7 C 0.5749(3) 0.7391(3) 0.5287(3) 0.0302(8) Uani 1 1 d .
C8 C 0.6154(3) 0.8424(3) 0.5030(3) 0.0284(8) Uani 1 1 d .
C9 C 0.6966(4) 0.8450(4) 0.5704(4) 0.0373(9) Uani 1 1 d .
H9A H 0.7293 0.7804 0.6302 0.045 Uiso 1 1 calc R
C10 C 0.7294(4) 0.9409(4) 0.5502(4) 0.0421(10) Uani 1 1 d .
H10A H 0.7841 0.9418 0.5969 0.051 Uiso 1 1 calc R
C11 C 0.6838(4) 1.0367(4) 0.4628(4) 0.0387(10) Uani 1 1 d .
C12 C 0.6043(4) 1.0338(3) 0.3951(4) 0.0386(10) Uani 1 1 d .
H12A H 0.5727 1.0983 0.3348 0.046 Uiso 1 1 calc R
C13 C 0.5710(4) 0.9377(4) 0.4148(4) 0.0348(9) Uani 1 1 d .
H13A H 0.5170 0.9368 0.3676 0.042 Uiso 1 1 calc R
C14 C 0.7168(5) 1.1424(4) 0.4440(5) 0.0558(14) Uani 1 1 d .
H14A H 0.6822 1.1999 0.3763 0.084 Uiso 1 1 calc R
H14B H 0.8026 1.1367 0.4436 0.084 Uiso 1 1 calc R
H14C H 0.6869 1.1591 0.4998 0.084 Uiso 1 1 calc R
O7 O 0.2669(2) 0.6898(2) 0.4109(2) 0.0314(6) Uani 1 1 d .
O8 O 0.2478(2) 0.6154(2) 0.3065(2) 0.0315(6) Uani 1 1 d .
C15 C 0.2108(3) 0.6775(3) 0.3436(3) 0.0300(8) Uani 1 1 d .
C16 C 0.0904(3) 0.7435(3) 0.3087(3) 0.0321(8) Uani 1 1 d .
C17 C 0.0373(4) 0.8038(4) 0.3556(4) 0.0418(10) Uani 1 1 d .
H17A H 0.0772 0.8032 0.4120 0.050 Uiso 1 1 calc R
C18 C -0.0741(4) 0.8652(4) 0.3209(4) 0.0474(12) Uani 1 1 d .
H18A H -0.1099 0.9051 0.3546 0.057 Uiso 1 1 calc R
C19 C -0.1332(4) 0.8689(4) 0.2381(4) 0.0418(10) Uani 1 1 d .
C20 C -0.0788(4) 0.8099(4) 0.1901(4) 0.0461(11) Uani 1 1 d .
H20A H -0.1174 0.8128 0.1319 0.055 Uiso 1 1 calc R
C21 C 0.0312(4) 0.7467(4) 0.2256(4) 0.0435(11) Uani 1 1 d .
H21A H 0.0661 0.7054 0.1929 0.052 Uiso 1 1 calc R
C22 C -0.2534(4) 0.9370(5) 0.1991(5) 0.0574(14) Uani 1 1 d .
H22A H -0.3078 0.9145 0.2564 0.086 Uiso 1 1 calc R
H22B H -0.2825 0.9278 0.1418 0.086 Uiso 1 1 calc R
H22C H -0.2478 1.0129 0.1739 0.086 Uiso 1 1 calc R
O9 O 0.6402(2) 0.3482(2) 0.8843(2) 0.0320(6) Uani 1 1 d .
O10 O 0.7198(2) 0.4949(2) 0.8205(2) 0.0321(6) Uani 1 1 d .
C23 C 0.7120(3) 0.3995(3) 0.8938(3) 0.0289(8) Uani 1 1 d .
C24 C 0.7876(3) 0.3505(3) 0.9912(3) 0.0322(8) Uani 1 1 d .
C25 C 0.7685(4) 0.2552(4) 1.0752(4) 0.0423(10) Uani 1 1 d .
H25A H 0.7101 0.2187 1.0688 0.051 Uiso 1 1 calc R
C26 C 0.8334(5) 0.2118(4) 1.1692(4) 0.0487(12) Uani 1 1 d .
H26A H 0.8193 0.1459 1.2260 0.058 Uiso 1 1 calc R
C27 C 0.9190(4) 0.2642(4) 1.1807(4) 0.0418(10) Uani 1 1 d .
C28 C 0.9381(4) 0.3583(5) 1.0961(4) 0.0488(12) Uani 1 1 d .
H28A H 0.9971 0.3945 1.1022 0.059 Uiso 1 1 calc R
C29 C 0.8742(4) 0.4021(4) 1.0023(4) 0.0422(10) Uani 1 1 d .
H29A H 0.8895 0.4674 0.9453 0.051 Uiso 1 1 calc R
C30 C 0.9853(5) 0.2200(5) 1.2847(4) 0.0567(14) Uani 1 1 d .
H30A H 1.0625 0.2427 1.2727 0.085 Uiso 1 1 calc R
H30B H 0.9957 0.1412 1.3202 0.085 Uiso 1 1 calc R
H30C H 0.9406 0.2475 1.3284 0.085 Uiso 1 1 calc R
O11 O 0.7423(3) 0.6663(3) 0.8407(3) 0.0411(7) Uani 1 1 d .
H11 H 0.7248 0.6230 0.8218 0.062 Uiso 1 1 calc R
O12 O 0.5463(3) 0.7158(3) 0.8332(3) 0.0452(8) Uani 1 1 d .
C31 C 0.6450(4) 0.7304(4) 0.8423(3) 0.0356(9) Uani 1 1 d .
C32 C 0.6665(4) 0.8214(4) 0.8587(3) 0.0342(9) Uani 1 1 d .
C33 C 0.5696(4) 0.8891(4) 0.8675(4) 0.0390(10) Uani 1 1 d .
H33A H 0.4924 0.8762 0.8629 0.047 Uiso 1 1 calc R
C34 C 0.5850(4) 0.9746(4) 0.8828(4) 0.0440(11) Uani 1 1 d .
H34A H 0.5182 1.0189 0.8904 0.053 Uiso 1 1 calc R
C35 C 0.6968(5) 0.9969(4) 0.8875(4) 0.0459(11) Uani 1 1 d .
C36 C 0.7924(5) 0.9286(5) 0.8807(5) 0.0572(14) Uani 1 1 d .
H36A H 0.8694 0.9418 0.8851 0.069 Uiso 1 1 calc R
C37 C 0.7782(4) 0.8406(4) 0.8676(5) 0.0480(12) Uani 1 1 d .
H37A H 0.8454 0.7936 0.8647 0.058 Uiso 1 1 calc R
C38 C 0.7117(6) 1.0948(5) 0.8980(5) 0.0592(14) Uani 1 1 d .
H38A H 0.7927 1.0867 0.9218 0.089 Uiso 1 1 calc R
H38B H 0.6573 1.1018 0.9489 0.089 Uiso 1 1 calc R
H38C H 0.6947 1.1593 0.8299 0.089 Uiso 1 1 calc R
N41 N 0.8317(4) 0.5780(5) 0.4612(4) 0.0672(14) Uani 1 1 d .
C41 C 0.8760(4) 0.5764(5) 0.5294(5) 0.0520(13) Uani 1 1 d .
C42 C 0.9313(6) 0.5718(7) 0.6201(6) 0.0726(19) Uani 1 1 d .
H42A H 0.8784 0.5485 0.6786 0.109 Uiso 1 1 calc R
H42B H 0.9475 0.6433 0.6030 0.109 Uiso 1 1 calc R
H42C H 1.0052 0.5205 0.6399 0.109 Uiso 1 1 calc R

loop_
_atom_site_aniso_label
_atom_site_aniso_U_11
_atom_site_aniso_U_22
_atom_site_aniso_U_33
_atom_site_aniso_U_23
_atom_site_aniso_U_13
_atom_site_aniso_U_12
Dy1 0.02790(10) 0.02179(10) 0.02411(10) -0.01219(7) -0.00195(6) -0.00280(6)
Fe1 0.0288(3) 0.0215(3) 0.0252(3) -0.0122(2) -0.0027(2) -0.0023(2)
O1 0.0282(12) 0.0228(13) 0.0215(13) -0.0110(11) -0.0017(10) -0.0047(10)
N1 0.0350(16) 0.0267(17) 0.0288(18) -0.0135(15) -0.0022(14) -0.0024(13)
C1 0.0338(19) 0.033(2) 0.032(2) -0.0138(18) -0.0014(16) -0.0078(16)
C2 0.0280(18) 0.030(2) 0.030(2) -0.0141(17) 0.0006(15) -0.0018(15)
O2 0.0249(12) 0.0280(14) 0.0278(14) -0.0135(12) -0.0026(10) 0.0009(10)
C3 0.041(2) 0.024(2) 0.033(2) -0.0103(17) 0.0031(17) -0.0091(16)
C4 0.040(2) 0.026(2) 0.031(2) -0.0129(17) 0.0016(16) -0.0103(16)
O3 0.0343(13) 0.0231(13) 0.0275(14) -0.0132(11) 0.0002(11) -0.0079(11)
C5 0.039(2) 0.037(2) 0.029(2) -0.0158(18) 0.0018(17) -0.0060(17)
C6 0.037(2) 0.041(2) 0.033(2) -0.0218(19) 0.0040(17) -0.0039(18)
O4 0.0392(15) 0.0373(17) 0.0394(17) -0.0261(14) 0.0087(13) -0.0109(13)
O5 0.0394(14) 0.0253(14) 0.0291(15) -0.0144(12) -0.0034(11) -0.0065(11)
O6 0.0421(15) 0.0209(13) 0.0284(15) -0.0095(12) -0.0044(12) -0.0084(11)
C7 0.0333(19) 0.030(2) 0.031(2) -0.0174(18) 0.0014(16) -0.0045(16)
C8 0.0329(18) 0.0244(19) 0.031(2) -0.0145(17) 0.0017(15) -0.0076(15)
C9 0.040(2) 0.030(2) 0.042(2) -0.0164(19) -0.0042(18) -0.0057(17)
C10 0.045(2) 0.037(2) 0.053(3) -0.025(2) -0.004(2) -0.0142(19)
C11 0.045(2) 0.029(2) 0.047(3) -0.021(2) 0.012(2) -0.0127(18)
C12 0.050(2) 0.023(2) 0.038(2) -0.0103(18) 0.0049(19) -0.0068(18)
C13 0.041(2) 0.031(2) 0.034(2) -0.0164(19) -0.0012(17) -0.0056(17)
C14 0.062(3) 0.037(3) 0.078(4) -0.032(3) 0.016(3) -0.021(2)
O7 0.0317(13) 0.0325(15) 0.0325(15) -0.0194(13) -0.0060(11) 0.0029(11)
O8 0.0270(13) 0.0341(16) 0.0365(16) -0.0210(13) -0.0042(11) 0.0021(11)
C15 0.0300(18) 0.029(2) 0.029(2) -0.0125(17) -0.0011(15) -0.0026(15)
C16 0.0291(18) 0.031(2) 0.036(2) -0.0173(18) -0.0028(16) -0.0012(16)
C17 0.040(2) 0.046(3) 0.044(3) -0.029(2) -0.0069(19) 0.0033(19)
C18 0.042(2) 0.047(3) 0.056(3) -0.031(3) -0.003(2) 0.008(2)
C19 0.032(2) 0.040(3) 0.050(3) -0.020(2) -0.0044(19) -0.0002(18)
C20 0.035(2) 0.056(3) 0.051(3) -0.030(3) -0.014(2) 0.004(2)
C21 0.039(2) 0.054(3) 0.048(3) -0.035(3) -0.008(2) 0.003(2)
C22 0.035(2) 0.053(3) 0.081(4) -0.033(3) -0.014(2) 0.009(2)
O9 0.0391(14) 0.0268(14) 0.0287(15) -0.0119(12) -0.0056(12) -0.0039(12)
O10 0.0387(14) 0.0278(15) 0.0300(15) -0.0144(12) -0.0021(12) -0.0026(11)
C23 0.0320(18) 0.028(2) 0.029(2) -0.0164(17) -0.0006(15) 0.0014(15)
C24 0.0335(19) 0.028(2) 0.034(2) -0.0159(18) -0.0002(16) 0.0018(16)
C25 0.053(3) 0.036(2) 0.038(3) -0.015(2) -0.009(2) -0.013(2)
C26 0.060(3) 0.042(3) 0.038(3) -0.013(2) -0.010(2) -0.010(2)
C27 0.035(2) 0.049(3) 0.042(3) -0.023(2) -0.0070(19) -0.0010(19)
C28 0.036(2) 0.055(3) 0.052(3) -0.020(3) -0.009(2) -0.013(2)
C29 0.035(2) 0.040(3) 0.044(3) -0.012(2) -0.0038(19) -0.0099(18)
C30 0.044(3) 0.077(4) 0.042(3) -0.022(3) -0.012(2) -0.010(3)
O11 0.0467(17) 0.0361(17) 0.0479(19) -0.0267(16) -0.0037(14) -0.0026(13)
O12 0.0447(17) 0.047(2) 0.059(2) -0.0359(18) 0.0026(15) -0.0118(15)
C31 0.048(2) 0.031(2) 0.026(2) -0.0124(18) 0.0013(17) -0.0055(18)
C32 0.042(2) 0.031(2) 0.030(2) -0.0144(18) 0.0006(17) -0.0066(17)
C33 0.042(2) 0.033(2) 0.043(3) -0.020(2) -0.0031(19) -0.0032(18)
C34 0.049(3) 0.029(2) 0.051(3) -0.018(2) -0.002(2) -0.0014(19)
C35 0.061(3) 0.033(2) 0.044(3) -0.018(2) -0.001(2) -0.012(2)
C36 0.046(3) 0.060(4) 0.086(4) -0.048(3) 0.005(3) -0.017(2)
C37 0.041(2) 0.047(3) 0.068(4) -0.037(3) 0.004(2) -0.008(2)
C38 0.076(4) 0.041(3) 0.069(4) -0.031(3) 0.006(3) -0.020(3)
N41 0.058(3) 0.088(4) 0.058(3) -0.031(3) -0.002(2) -0.029(3)
C41 0.041(2) 0.060(3) 0.057(3) -0.027(3) 0.003(2) -0.015(2)
C42 0.064(4) 0.106(6) 0.075(4) -0.060(4) -0.001(3) -0.028(4)

loop_
_atom_type_symbol
_atom_type_description
_atom_type_scat_dispersion_real
_atom_type_scat_dispersion_imag
_atom_type_scat_source
C C 0.0033 0.0016 'International Tables Vol C Tables 4.2.6.8 and 6.1.1.4'
H H 0.0000 0.0000 'International Tables Vol C Tables 4.2.6.8 and 6.1.1.4'
N N 0.0061 0.0033 'International Tables Vol C Tables 4.2.6.8 and 6.1.1.4'
O O 0.0106 0.0060 'International Tables Vol C Tables 4.2.6.8 and 6.1.1.4'
Fe Fe 0.3463 0.8444 'International Tables Vol C Tables 4.2.6.8 and 6.1.1.4'
Dy Dy -0.1892 4.4098 'International Tables Vol C Tables 4.2.6.8 and 6.1.1.4'

loop_
_geom_angle_atom_site_label_1
_geom_angle_atom_site_label_2
_geom_angle_atom_site_label_3
_geom_angle
_geom_angle_site_symmetry_1
_geom_angle_site_symmetry_3
O2 Dy1 O3 83.72(10) . .
O2 Dy1 O6 77.35(10) . .
O3 Dy1 O6 141.01(10) . .
O2 Dy1 O1 68.69(9) . .
O3 Dy1 O1 69.47(9) . .
O6 Dy1 O1 71.94(9) . .
O2 Dy1 O8 138.49(10) . 2_666
O3 Dy1 O8 74.52(10) . 2_666
O6 Dy1 O8 97.92(10) . 2_666
O1 Dy1 O8 70.67(9) . 2_666
O2 Dy1 O4 79.20(10) . .
O3 Dy1 O4 131.42(10) . .
O6 Dy1 O4 78.01(10) . .
O1 Dy1 O4 139.76(10) . .
O8 Dy1 O4 140.93(10) 2_666 .
O2 Dy1 O9 143.27(10) . .
O3 Dy1 O9 89.35(10) . .
O6 Dy1 O9 125.45(9) . .
O1 Dy1 O9 141.04(9) . .
O8 Dy1 O9 72.33(10) 2_666 .
O4 Dy1 O9 78.70(10) . .
O2 Dy1 O10 141.06(9) . .
O3 Dy1 O10 134.74(9) . .
O6 Dy1 O10 73.49(9) . .
O1 Dy1 O10 123.57(9) . .
O8 Dy1 O10 71.61(9) 2_666 .
O4 Dy1 O10 70.01(10) . .
O9 Dy1 O10 52.26(9) . .
O2 Dy1 N1 67.88(10) . .
O3 Dy1 N1 67.36(10) . .
O6 Dy1 N1 131.97(10) . .
O1 Dy1 N1 120.61(10) . .
O8 Dy1 N1 130.08(10) 2_666 .
O4 Dy1 N1 64.06(10) . .
O9 Dy1 N1 76.14(10) . .
O10 Dy1 N1 115.73(10) . .
O2 Fe1 O3 175.45(11) . 2_666
O2 Fe1 O5 91.57(12) . .
O3 Fe1 O5 91.74(12) 2_666 .
O2 Fe1 O7 92.09(12) . .
O3 Fe1 O7 90.10(12) 2_666 .
O5 Fe1 O7 104.74(12) . .
O2 Fe1 O1 92.40(11) . 2_666
O3 Fe1 O1 83.54(11) 2_666 2_666
O5 Fe1 O1 162.92(11) . 2_666
O7 Fe1 O1 91.71(11) . 2_666
O2 Fe1 O1 82.75(11) . .
O3 Fe1 O1 94.22(11) 2_666 .
O5 Fe1 O1 88.30(11) . .
O7 Fe1 O1 166.15(12) . .
O1 Fe1 O1 75.74(11) 2_666 .
O2 Fe1 Dy1 135.33(8) . 2_666
O3 Fe1 Dy1 40.88(8) 2_666 2_666
O5 Fe1 Dy1 132.11(9) . 2_666
O7 Fe1 Dy1 85.79(8) . 2_666
O1 Fe1 Dy1 43.23(7) 2_666 2_666
O1 Fe1 Dy1 88.87(7) . 2_666
O2 Fe1 Dy1 40.48(7) . .
O3 Fe1 Dy1 137.00(8) 2_666 .
O5 Fe1 Dy1 83.44(8) . .
O7 Fe1 Dy1 132.51(9) . .
O1 Fe1 Dy1 88.84(7) 2_666 .
O1 Fe1 Dy1 43.12(7) . .
Dy1 Fe1 Dy1 123.336(17) 2_666 .
Fe1 O1 Fe1 104.26(11) 2_666 .
Fe1 O1 Dy1 100.61(11) 2_666 .
Fe1 O1 Dy1 100.60(10) . .
Fe1 O1 H1 121(3) 2_666 .
Fe1 O1 H1 111(3) . .
Dy1 O1 H1 117(3) . .
C5 N1 C1 112.4(3) . .
C5 N1 C3 109.5(3) . .
C1 N1 C3 110.9(3) . .
C5 N1 Dy1 108.5(2) . .
C1 N1 Dy1 110.7(2) . .
C3 N1 Dy1 104.5(2) . .
N1 C1 C2 112.2(3) . .
N1 C1 H1A 109.2 . .
C2 C1 H1A 109.2 . .
N1 C1 H1B 109.2 . .
C2 C1 H1B 109.2 . .
H1A C1 H1B 107.9 . .
O2 C2 C1 109.7(3) . .
O2 C2 H2A 109.7 . .
C1 C2 H2A 109.7 . .
O2 C2 H2B 109.7 . .
C1 C2 H2B 109.7 . .
H2A C2 H2B 108.2 . .
C2 O2 Fe1 131.7(2) . .
C2 O2 Dy1 121.2(2) . .
Fe1 O2 Dy1 106.47(11) . .
N1 C3 C4 110.2(3) . .
N1 C3 H3A 109.6 . .
C4 C3 H3A 109.6 . .
N1 C3 H3B 109.6 . .
C4 C3 H3B 109.6 . .
H3A C3 H3B 108.1 . .
O3 C4 C3 110.0(3) . .
O3 C4 H4A 109.7 . .
C3 C4 H4A 109.7 . .
O3 C4 H4B 109.7 . .
C3 C4 H4B 109.7 . .
H4A C4 H4B 108.2 . .
C4 O3 Fe1 123.6(2) . 2_666
C4 O3 Dy1 124.5(2) . .
Fe1 O3 Dy1 105.37(11) 2_666 .
N1 C5 C6 111.0(4) . .
N1 C5 H5A 109.4 . .
C6 C5 H5A 109.4 . .
N1 C5 H5B 109.4 . .
C6 C5 H5B 109.4 . .
H5A C5 H5B 108.0 . .
O4 C6 C5 106.9(3) . .
O4 C6 H6A 110.3 . .
C5 C6 H6A 110.3 . .
O4 C6 H6B 110.3 . .
C5 C6 H6B 110.3 . .
H6A C6 H6B 108.6 . .
C6 O4 Dy1 126.7(2) . .
C6 O4 H4 106(3) . .
Dy1 O4 H4 124(3) . .
C7 O5 Fe1 128.3(3) . .
C7 O6 Dy1 136.0(2) . .
O6 C7 O5 125.5(4) . .
O6 C7 C8 118.9(3) . .
O5 C7 C8 115.6(4) . .
C13 C8 C9 118.7(4) . .
C13 C8 C7 121.4(4) . .
C9 C8 C7 119.8(4) . .
C10 C9 C8 120.1(4) . .
C10 C9 H9A 120.0 . .
C8 C9 H9A 120.0 . .
C9 C10 C11 121.3(4) . .
C9 C10 H10A 119.4 . .
C11 C10 H10A 119.4 . .
C12 C11 C10 118.6(4) . .
C12 C11 C14 120.7(5) . .
C10 C11 C14 120.7(5) . .
C13 C12 C11 120.5(4) . .
C13 C12 H12A 119.8 . .
C11 C12 H12A 119.8 . .
C12 C13 C8 120.8(4) . .
C12 C13 H13A 119.6 . .
C8 C13 H13A 119.6 . .
C11 C14 H14A 109.5 . .
C11 C14 H14B 109.5 . .
H14A C14 H14B 109.5 . .
C11 C14 H14C 109.5 . .
H14A C14 H14C 109.5 . .
H14B C14 H14C 109.5 . .
C15 O7 Fe1 125.1(3) . .
C15 O8 Dy1 137.2(2) . 2_666
O8 C15 O7 125.6(4) . .
O8 C15 C16 118.3(4) . .
O7 C15 C16 116.1(4) . .
C17 C16 C21 118.7(4) . .
C17 C16 C15 121.7(4) . .
C21 C16 C15 119.5(4) . .
C16 C17 C18 120.5(4) . .
C16 C17 H17A 119.8 . .
C18 C17 H17A 119.8 . .
C19 C18 C17 121.0(5) . .
C19 C18 H18A 119.5 . .
C17 C18 H18A 119.5 . .
C18 C19 C20 118.3(4) . .
C18 C19 C22 121.0(5) . .
C20 C19 C22 120.7(5) . .
C21 C20 C19 121.1(4) . .
C21 C20 H20A 119.5 . .
C19 C20 H20A 119.5 . .
C16 C21 C20 120.3(4) . .
C16 C21 H21A 119.8 . .
C20 C21 H21A 119.8 . .
C19 C22 H22A 109.5 . .
C19 C22 H22B 109.5 . .
H22A C22 H22B 109.5 . .
C19 C22 H22C 109.5 . .
H22A C22 H22C 109.5 . .
H22B C22 H22C 109.5 . .
C23 O9 Dy1 97.2(2) . .
C23 O10 Dy1 90.0(2) . .
O9 C23 O10 120.4(4) . .
O9 C23 C24 119.3(4) . .
O10 C23 C24 120.2(4) . .
C25 C24 C29 118.4(4) . .
C25 C24 C23 120.3(4) . .
C29 C24 C23 121.2(4) . .
C24 C25 C26 121.0(4) . .
C24 C25 H25A 119.5 . .
C26 C25 H25A 119.5 . .
C25 C26 C27 120.6(5) . .
C25 C26 H26A 119.7 . .
C27 C26 H26A 119.7 . .
C28 C27 C26 117.8(4) . .
C28 C27 C30 121.5(5) . .
C26 C27 C30 120.6(5) . .
C27 C28 C29 122.0(5) . .
C27 C28 H28A 119.0 . .
C29 C28 H28A 119.0 . .
C28 C29 C24 120.1(5) . .
C28 C29 H29A 119.9 . .
C24 C29 H29A 119.9 . .
C27 C30 H30A 109.5 . .
C27 C30 H30B 109.5 . .
H30A C30 H30B 109.5 . .
C27 C30 H30C 109.5 . .
H30A C30 H30C 109.5 . .
H30B C30 H30C 109.5 . .
C31 O11 H11 109.5 . .
O12 C31 O11 123.6(4) . .
O12 C31 C32 122.0(4) . .
O11 C31 C32 114.4(4) . .
C37 C32 C33 118.8(4) . .
C37 C32 C31 123.0(4) . .
C33 C32 C31 118.3(4) . .
C34 C33 C32 120.4(4) . .
C34 C33 H33A 119.8 . .
C32 C33 H33A 119.8 . .
C33 C34 C35 121.1(5) . .
C33 C34 H34A 119.5 . .
C35 C34 H34A 119.5 . .
C36 C35 C34 118.2(5) . .
C36 C35 C38 121.4(5) . .
C34 C35 C38 120.4(5) . .
C35 C36 C37 121.3(5) . .
C35 C36 H36A 119.4 . .
C37 C36 H36A 119.4 . .
C32 C37 C36 120.1(5) . .
C32 C37 H37A 119.9 . .
C36 C37 H37A 119.9 . .
C35 C38 H38A 109.5 . .
C35 C38 H38B 109.5 . .
H38A C38 H38B 109.5 . .
C35 C38 H38C 109.5 . .
H38A C38 H38C 109.5 . .
H38B C38 H38C 109.5 . .
N41 C41 C42 178.1(7) . .
C41 C42 H42A 109.5 . .
C41 C42 H42B 109.5 . .
H42A C42 H42B 109.5 . .
C41 C42 H42C 109.5 . .
H42A C42 H42C 109.5 . .
H42B C42 H42C 109.5 . .

loop_
_geom_bond_atom_site_label_1
_geom_bond_atom_site_label_2
_geom_bond_distance
_geom_bond_site_symmetry_2
Dy1 O2 2.320(3) .
Dy1 O3 2.322(3) .
Dy1 O6 2.381(3) .
Dy1 O1 2.384(3) .
Dy1 O8 2.413(3) 2_666
Dy1 O4 2.413(3) .
Dy1 O9 2.429(3) .
Dy1 O10 2.559(3) .
Dy1 N1 2.619(3) .
Dy1 Fe1 3.4208(6) 2_666
Dy1 Fe1 3.4279(7) .
Fe1 O2 1.950(3) .
Fe1 O3 1.971(3) 2_666
Fe1 O5 2.002(3) .
Fe1 O7 2.006(3) .
Fe1 O1 2.054(3) 2_666
Fe1 O1 2.064(3) .
Fe1 Dy1 3.4208(6) 2_666
O1 Fe1 2.054(3) 2_666
O1 H1 0.87(3) .
N1 C5 1.471(5) .
N1 C1 1.488(5) .
N1 C3 1.489(5) .
C1 C2 1.525(6) .
C1 H1A 0.9900 .
C1 H1B 0.9900 .
C2 O2 1.405(5) .
C2 H2A 0.9900 .
C2 H2B 0.9900 .
C3 C4 1.518(6) .
C3 H3A 0.9900 .
C3 H3B 0.9900 .
C4 O3 1.405(5) .
C4 H4A 0.9900 .
C4 H4B 0.9900 .
O3 Fe1 1.971(3) 2_666
C5 C6 1.514(6) .
C5 H5A 0.9900 .
C5 H5B 0.9900 .
C6 O4 1.444(5) .
C6 H6A 0.9900 .
C6 H6B 0.9900 .
O4 H4 0.95(3) .
O5 C7 1.284(5) .
O6 C7 1.257(5) .
C7 C8 1.494(5) .
C8 C13 1.391(6) .
C8 C9 1.398(6) .
C9 C10 1.375(6) .
C9 H9A 0.9500 .
C10 C11 1.393(7) .
C10 H10A 0.9500 .
C11 C12 1.389(7) .
C11 C14 1.514(6) .
C12 C13 1.382(6) .
C12 H12A 0.9500 .
C13 H13A 0.9500 .
C14 H14A 0.9800 .
C14 H14B 0.9800 .
C14 H14C 0.9800 .
O7 C15 1.284(5) .
O8 C15 1.249(5) .
O8 Dy1 2.413(3) 2_666
C15 C16 1.499(5) .
C16 C17 1.385(6) .
C16 C21 1.387(6) .
C17 C18 1.391(6) .
C17 H17A 0.9500 .
C18 C19 1.379(7) .
C18 H18A 0.9500 .
C19 C20 1.388(7) .
C19 C22 1.512(6) .
C20 C21 1.387(6) .
C20 H20A 0.9500 .
C21 H21A 0.9500 .
C22 H22A 0.9800 .
C22 H22B 0.9800 .
C22 H22C 0.9800 .
O9 C23 1.245(5) .
O10 C23 1.289(5) .
C23 C24 1.487(6) .
C24 C25 1.379(6) .
C24 C29 1.392(6) .
C25 C26 1.392(7) .
C25 H25A 0.9500 .
C26 C27 1.393(7) .
C26 H26A 0.9500 .
C27 C28 1.374(8) .
C27 C30 1.514(7) .
C28 C29 1.383(7) .
C28 H28A 0.9500 .
C29 H29A 0.9500 .
C30 H30A 0.9800 .
C30 H30B 0.9800 .
C30 H30C 0.9800 .
O11 C31 1.332(5) .
O11 H11 0.8400 .
O12 C31 1.216(5) .
C31 C32 1.485(6) .
C32 C37 1.385(6) .
C32 C33 1.395(6) .
C33 C34 1.379(7) .
C33 H33A 0.9500 .
C34 C35 1.391(7) .
C34 H34A 0.9500 .
C35 C36 1.378(8) .
C35 C38 1.512(7) .
C36 C37 1.392(7) .
C36 H36A 0.9500 .
C37 H37A 0.9500 .
C38 H38A 0.9800 .
C38 H38B 0.9800 .
C38 H38C 0.9800 .
N41 C41 1.120(7) .
C41 C42 1.453(8) .
C42 H42A 0.9800 .
C42 H42B 0.9800 .
C42 H42C 0.9800 .

loop_
_geom_hbond_atom_site_label_D
_geom_hbond_atom_site_label_H
_geom_hbond_atom_site_label_A
_geom_hbond_distance_DH
_geom_hbond_distance_HA
_geom_hbond_distance_DA
_geom_hbond_angle_DHA
O1 H1 N41 0.87(3) 2.21(3) 3.043(6) 162(4)
O4 H4 O12 0.95(3) 1.71(4) 2.637(4) 163(5)
O11 H11 O10 0.84 1.85 2.652(4) 159.9
